data_4515671
loop_
_publ_author_name
'Nett, Alex J.'
'Ca\~nellas, Santiago'
'Higuchi, Yuki'
'Robo, Michael T.'
'Kochkodan, Jeanne M.'
'Haynes, 2nd, M Taylor'
'Kampf, Jeff W.'
'Montgomery, John'

_publ_section_title
;
 Stable, Well-Defined Nickel(0) Catalysts for Catalytic C-C and C-N Bond
 Formation.
;
_journal_issue 7
_journal_name_full 'ACS catalysis'
_journal_page_first 6606
_journal_page_last 6611
_journal_paper_doi 10.1021/acscatal.8b02187
_journal_volume 8
_journal_year 2018
_chemical_formula_moiety 'C87 H72 N2 Ni O6, 2(C4 H8 O) [+ solvent]'
_chemical_formula_sum 'C97 H92 N2 Ni O8.5'
_chemical_formula_weight 1480.43
_space_group_crystal_system triclinic
_space_group_IT_number 2
_space_group_name_Hall '-P 1'
_space_group_name_H-M_alt 'P -1'
_atom_sites_solution_hydrogens mixed
_audit_creation_method SHELXL-2016/6
_cell_angle_alpha 93.854(2)
_cell_angle_beta 102.679(2)
_cell_angle_gamma 118.290(2)
_cell_formula_units_Z 2
_cell_length_a 14.0561(3)
_cell_length_b 14.8060(4)
_cell_length_c 22.1265(3)
_cell_measurement_reflns_used 39385
_cell_measurement_temperature 85(2)
_cell_measurement_theta_max 69.0990
_cell_measurement_theta_min 3.4360
_cell_volume 3876.59(17)
_computing_cell_refinement 'CrysAlisPro 1.171.38.41 (Rigaku OD, 2015)'
_computing_data_collection 'CrysAlisPro 1.171.38.41 (Rigaku OD, 2015)'
_computing_data_reduction 'CrysAlisPro 1.171.38.41 (Rigaku OD, 2015)'
_computing_molecular_graphics 'Bruker SHELXTL'
_computing_publication_material 'Bruker SHELXTL'
_computing_structure_refinement 'SHELXL-2016/6 (Sheldrick, 2016)'
_computing_structure_solution 'SHELXT (Sheldrick, 2014)'
_diffrn_ambient_temperature 85(2)
_diffrn_measured_fraction_theta_full 0.979
_diffrn_measured_fraction_theta_max 0.967
_diffrn_measurement_device_type 'Rigaku Saturn 944+ CCD'
_diffrn_measurement_method '\w scans'
_diffrn_radiation_type CuK\a
_diffrn_radiation_wavelength 1.54184
_diffrn_reflns_av_R_equivalents 0.0462
_diffrn_reflns_av_unetI/netI 0.0309
_diffrn_reflns_Laue_measured_fraction_full 0.979
_diffrn_reflns_Laue_measured_fraction_max 0.967
_diffrn_reflns_limit_h_max 17
_diffrn_reflns_limit_h_min -16
_diffrn_reflns_limit_k_max 17
_diffrn_reflns_limit_k_min -17
_diffrn_reflns_limit_l_max 26
_diffrn_reflns_limit_l_min -26
_diffrn_reflns_number 59080
_diffrn_reflns_point_group_measured_fraction_full 0.979
_diffrn_reflns_point_group_measured_fraction_max 0.967
_diffrn_reflns_theta_full 67.684
_diffrn_reflns_theta_max 69.330
_diffrn_reflns_theta_min 2.089
_diffrn_source 'micro-focus rotating anode'
_exptl_absorpt_coefficient_mu 0.850
_exptl_absorpt_correction_T_max 1.00000
_exptl_absorpt_correction_T_min 0.83978
_exptl_absorpt_correction_type multi-scan
_exptl_absorpt_process_details
; 
CrysAlisPro 1.171.38.41 (Rigaku Oxford Diffraction, 2015) 
Empirical absorption correction using spherical harmonics, 
 implemented in SCALE3 ABSPACK scaling algorithm. 
;
_exptl_crystal_colour yellow
_exptl_crystal_density_diffrn 1.268
_exptl_crystal_description prism
_exptl_crystal_F_000 1568
_exptl_crystal_size_max 0.160
_exptl_crystal_size_mid 0.120
_exptl_crystal_size_min 0.120
_refine_diff_density_max 0.931
_refine_diff_density_min -0.717
_refine_diff_density_rms 0.058
_refine_ls_extinction_method none
_refine_ls_goodness_of_fit_ref 1.035
_refine_ls_hydrogen_treatment mixed
_refine_ls_matrix_type full
_refine_ls_number_parameters 1026
_refine_ls_number_reflns 14015
_refine_ls_number_restraints 200
_refine_ls_restrained_S_all 1.046
_refine_ls_R_factor_all 0.0453
_refine_ls_R_factor_gt 0.0436
_refine_ls_shift/su_max 0.001
_refine_ls_shift/su_mean 0.000
_refine_ls_structure_factor_coef Fsqd
_refine_ls_weighting_details 'w=1/[\s^2^(Fo^2^)+(0.0554P)^2^+3.2548P] where P=(Fo^2^+2Fc^2^)/3'
_refine_ls_weighting_scheme calc
_refine_ls_wR_factor_gt 0.1121
_refine_ls_wR_factor_ref 0.1144
_reflns_Friedel_coverage 0.000
_reflns_number_gt 13327
_reflns_number_total 14015
_reflns_threshold_expression 'I > 2\s(I)'
_cod_data_source_file cs8b02187_si_003.cif
_cod_data_source_block ajn3146_sq
_cod_original_cell_volume 3876.58(16)
_cod_original_formula_sum 'C97 H92 N2 Ni O8.50'
_cod_database_code 4515671
_shelx_shelxl_version_number 2016/6
_shelx_space_group_comment
; 
The symmetry employed for this shelxl refinement is uniquely defined 
by the following loop, which should always be used as a source of 
symmetry information in preference to the above space-group names. 
They are only intended as comments. 
;
_shelx_estimated_absorpt_t_min 0.876
_shelx_estimated_absorpt_t_max 0.905

loop_
_space_group_symop_operation_xyz
'x, y, z'
'-x, -y, -z'

loop_
_atom_site_label
_atom_site_type_symbol
_atom_site_fract_x
_atom_site_fract_y
_atom_site_fract_z
_atom_site_U_iso_or_equiv
_atom_site_adp_type
_atom_site_occupancy
_atom_site_site_symmetry_order
_atom_site_calc_flag
_atom_site_refinement_flags_posn
_atom_site_refinement_flags_adp
_atom_site_refinement_flags_occupancy
_atom_site_disorder_assembly
_atom_site_disorder_group
Ni1 Ni 0.30793(2) 0.62538(2) 0.76236(2) 0.01322(8) Uani 1 1 d . . . . .
O1 O 0.77140(10) 0.58612(9) 0.78569(6) 0.0209(3) Uani 1 1 d . . . . .
O2 O -0.01912(10) 0.81084(9) 0.66605(5) 0.0189(2) Uani 1 1 d . . . . .
O3 O 0.38800(11) 0.45292(10) 0.79083(6) 0.0268(3) Uani 1 1 d . . . . .
O4 O 0.21061(10) 0.36473(9) 0.80044(6) 0.0195(2) Uani 1 1 d . . . . .
O5 O 0.06771(10) 0.58344(9) 0.77015(5) 0.0191(2) Uani 1 1 d . . . . .
O6 O 0.01421(10) 0.41183(9) 0.76182(6) 0.0188(2) Uani 1 1 d . . . . .
N1 N 0.52776(11) 0.79531(10) 0.75398(6) 0.0120(3) Uani 1 1 d . . . . .
N2 N 0.40342(11) 0.84333(10) 0.73930(6) 0.0125(3) Uani 1 1 d . . . . .
C1 C 0.41638(13) 0.75899(12) 0.75025(7) 0.0129(3) Uani 1 1 d . . . . .
C2 C 0.58122(14) 0.89875(12) 0.74591(7) 0.0141(3) Uani 1 1 d . . . . .
H2 H 0.657585 0.939701 0.745951 0.017 Uiso 1 1 calc R U . . .
C3 C 0.50440(13) 0.92929(12) 0.73812(7) 0.0147(3) Uani 1 1 d . . . . .
H3 H 0.516399 0.996666 0.732799 0.018 Uiso 1 1 calc R U . . .
C4 C 0.58765(13) 0.73836(12) 0.76524(7) 0.0131(3) Uani 1 1 d . . . . .
C5 C 0.56074(13) 0.65397(12) 0.71862(7) 0.0143(3) Uani 1 1 d . . . . .
C6 C 0.62311(14) 0.60398(13) 0.72873(7) 0.0161(3) Uani 1 1 d . . . . .
H6 H 0.604638 0.545693 0.698133 0.019 Uiso 1 1 calc R U . . .
C7 C 0.71264(14) 0.63812(13) 0.78323(8) 0.0165(3) Uani 1 1 d . . . . .
C8 C 0.73761(14) 0.72012(12) 0.82947(7) 0.0155(3) Uani 1 1 d . . . . .
H8 H 0.797007 0.741407 0.867196 0.019 Uiso 1 1 calc R U . . .
C9 C 0.67557(13) 0.77183(12) 0.82082(7) 0.0131(3) Uani 1 1 d . . . . .
C10 C 0.46867(14) 0.62163(12) 0.65674(7) 0.0143(3) Uani 1 1 d . . . . .
H10 H 0.403514 0.621399 0.668086 0.017 Uiso 1 1 calc R U . . .
C11 C 0.42563(14) 0.51114(13) 0.62219(7) 0.0149(3) Uani 1 1 d . . . . .
C12 C 0.33155(15) 0.42800(14) 0.63200(8) 0.0215(4) Uani 1 1 d . . . . .
H12 H 0.293860 0.440993 0.659248 0.026 Uiso 1 1 calc R U . . .
C13 C 0.29208(17) 0.32612(14) 0.60237(9) 0.0283(4) Uani 1 1 d . . . . .
H13 H 0.227166 0.269954 0.609055 0.034 Uiso 1 1 calc R U . . .
C14 C 0.34711(17) 0.30618(14) 0.56311(9) 0.0260(4) Uani 1 1 d . . . . .
H14 H 0.320268 0.236409 0.543008 0.031 Uiso 1 1 calc R U . . .
C15 C 0.44159(15) 0.38846(14) 0.55324(8) 0.0209(4) Uani 1 1 d . . . . .
H15 H 0.479927 0.375058 0.526594 0.025 Uiso 1 1 calc R U . . .
C16 C 0.48002(14) 0.49030(13) 0.58231(8) 0.0182(3) Uani 1 1 d . . . . .
H16 H 0.544137 0.546464 0.574946 0.022 Uiso 1 1 calc R U . . .
C17 C 0.50427(14) 0.70024(12) 0.61333(7) 0.0151(3) Uani 1 1 d . . . . .
C18 C 0.61617(15) 0.77351(14) 0.61971(8) 0.0211(4) Uani 1 1 d . . . . .
H18 H 0.674156 0.778058 0.653540 0.025 Uiso 1 1 calc R U . . .
C19 C 0.64421(16) 0.84025(14) 0.57715(8) 0.0241(4) Uani 1 1 d . . . . .
H19 H 0.721018 0.889731 0.582010 0.029 Uiso 1 1 calc R U . . .
C20 C 0.56065(16) 0.83479(13) 0.52779(8) 0.0221(4) Uani 1 1 d . . . . .
H20 H 0.579893 0.879879 0.498508 0.026 Uiso 1 1 calc R U . . .
C21 C 0.44858(15) 0.76305(13) 0.52131(8) 0.0197(3) Uani 1 1 d . . . . .
H21 H 0.390735 0.759519 0.487837 0.024 Uiso 1 1 calc R U . . .
C22 C 0.42098(15) 0.69644(13) 0.56376(8) 0.0174(3) Uani 1 1 d . . . . .
H22 H 0.344043 0.647438 0.558933 0.021 Uiso 1 1 calc R U . . .
C23 C 0.87398(15) 0.62760(14) 0.83563(8) 0.0216(4) Uani 1 1 d . . . . .
H23A H 0.920864 0.702683 0.837344 0.032 Uiso 1 1 calc R U . . .
H23B H 0.914796 0.591776 0.827784 0.032 Uiso 1 1 calc R U . . .
H23C H 0.856556 0.616767 0.875970 0.032 Uiso 1 1 calc R U . . .
C24 C 0.70865(13) 0.86670(12) 0.87037(7) 0.0136(3) Uani 1 1 d . . . . .
H24 H 0.639250 0.871978 0.866233 0.016 Uiso 1 1 calc R U . . .
C25 C 0.74595(14) 0.85548(12) 0.93837(7) 0.0151(3) Uani 1 1 d . . . . .
C26 C 0.85552(14) 0.87828(12) 0.96710(7) 0.0159(3) Uani 1 1 d . . . . .
H26 H 0.909882 0.902337 0.944237 0.019 Uiso 1 1 calc R U . . .
C27 C 0.88642(15) 0.86616(13) 1.02915(8) 0.0200(3) Uani 1 1 d . . . . .
H27 H 0.961022 0.880640 1.048012 0.024 Uiso 1 1 calc R U . . .
C28 C 0.80791(16) 0.83291(15) 1.06326(8) 0.0242(4) Uani 1 1 d . . . . .
H28 H 0.828645 0.824482 1.105446 0.029 Uiso 1 1 calc R U . . .
C29 C 0.69919(16) 0.81205(15) 1.03553(8) 0.0244(4) Uani 1 1 d . . . . .
H29 H 0.645658 0.790315 1.058962 0.029 Uiso 1 1 calc R U . . .
C30 C 0.66847(15) 0.82290(13) 0.97354(8) 0.0191(3) Uani 1 1 d . . . . .
H30 H 0.593644 0.807938 0.954792 0.023 Uiso 1 1 calc R U . . .
C31 C 0.79640(14) 0.96852(12) 0.85673(7) 0.0143(3) Uani 1 1 d . . . . .
C32 C 0.87210(14) 0.97234(13) 0.82411(7) 0.0170(3) Uani 1 1 d . . . . .
H32 H 0.873624 0.910457 0.811723 0.020 Uiso 1 1 calc R U . . .
C33 C 0.94543(15) 1.06569(13) 0.80948(8) 0.0193(3) Uani 1 1 d . . . . .
H33 H 0.996479 1.067116 0.787132 0.023 Uiso 1 1 calc R U . . .
C34 C 0.94436(15) 1.15672(13) 0.82736(8) 0.0211(4) Uani 1 1 d . . . . .
H34 H 0.993901 1.220341 0.816984 0.025 Uiso 1 1 calc R U . . .
C35 C 0.87024(16) 1.15401(14) 0.86056(8) 0.0218(4) Uani 1 1 d . . . . .
H35 H 0.869351 1.216137 0.873205 0.026 Uiso 1 1 calc R U . . .
C36 C 0.79732(15) 1.06072(13) 0.87537(8) 0.0186(3) Uani 1 1 d . . . . .
H36 H 0.747486 1.059851 0.898502 0.022 Uiso 1 1 calc R U . . .
C37 C 0.29695(13) 0.84144(12) 0.72287(7) 0.0133(3) Uani 1 1 d . . . . .
C38 C 0.24069(14) 0.83457(12) 0.76873(7) 0.0137(3) Uani 1 1 d . . . . .
C39 C 0.13357(14) 0.82344(12) 0.75059(7) 0.0147(3) Uani 1 1 d . . . . .
H39 H 0.093376 0.816782 0.780934 0.018 Uiso 1 1 calc R U . . .
C40 C 0.08557(14) 0.82206(12) 0.68852(8) 0.0150(3) Uani 1 1 d . . . . .
C41 C 0.14516(14) 0.83519(12) 0.64417(7) 0.0150(3) Uani 1 1 d . . . . .
H41 H 0.112570 0.836824 0.602121 0.018 Uiso 1 1 calc R U . . .
C42 C 0.25149(13) 0.84592(12) 0.66057(7) 0.0135(3) Uani 1 1 d . . . . .
C43 C 0.29825(14) 0.84325(12) 0.83757(7) 0.0154(3) Uani 1 1 d . . . . .
H43 H 0.320453 0.788293 0.838377 0.018 Uiso 1 1 calc R U . . .
C44 C 0.40660(14) 0.94876(13) 0.86477(7) 0.0163(3) Uani 1 1 d . . . . .
C45 C 0.42453(15) 1.03893(14) 0.84161(8) 0.0225(4) Uani 1 1 d . . . . .
H45 H 0.370246 1.034873 0.805652 0.027 Uiso 1 1 calc R U . . .
C46 C 0.52071(17) 1.13472(15) 0.87040(9) 0.0292(4) Uani 1 1 d . . . . .
H46 H 0.531685 1.195546 0.854048 0.035 Uiso 1 1 calc R U . . .
C47 C 0.60074(16) 1.14202(16) 0.92285(9) 0.0284(4) Uani 1 1 d . . . . .
H47 H 0.666387 1.207624 0.942621 0.034 Uiso 1 1 calc R U . . .
C48 C 0.58427(15) 1.05302(16) 0.94617(8) 0.0257(4) Uani 1 1 d . . . . .
H48 H 0.638912 1.057392 0.982043 0.031 Uiso 1 1 calc R U . . .
C49 C 0.48817(15) 0.95734(15) 0.91734(8) 0.0205(4) Uani 1 1 d . . . . .
H49 H 0.477819 0.896675 0.933725 0.025 Uiso 1 1 calc R U . . .
C50 C 0.22412(14) 0.82395(13) 0.88174(7) 0.0162(3) Uani 1 1 d . . . . .
C51 C 0.19587(14) 0.89790(13) 0.90038(8) 0.0185(3) Uani 1 1 d . . . . .
H51 H 0.220957 0.960430 0.884100 0.022 Uiso 1 1 calc R U . . .
C52 C 0.13160(15) 0.88130(15) 0.94240(8) 0.0235(4) Uani 1 1 d . . . . .
H52 H 0.111856 0.931651 0.954181 0.028 Uiso 1 1 calc R U . . .
C53 C 0.09625(15) 0.79050(15) 0.96716(8) 0.0266(4) Uani 1 1 d . . . . .
H53 H 0.052713 0.778888 0.996142 0.032 Uiso 1 1 calc R U . . .
C54 C 0.12468(16) 0.71751(15) 0.94945(8) 0.0257(4) Uani 1 1 d . . . . .
H54 H 0.100740 0.655649 0.966416 0.031 Uiso 1 1 calc R U . . .
C55 C 0.18819(15) 0.73385(13) 0.90692(8) 0.0203(4) Uani 1 1 d . . . . .
H55 H 0.207147 0.682969 0.894993 0.024 Uiso 1 1 calc R U . . .
C56 C -0.08116(17) 0.8014(2) 0.71034(9) 0.0344(5) Uani 1 1 d . . . . .
H56A H -0.097126 0.737467 0.726847 0.052 Uiso 1 1 calc R U . . .
H56B H -0.152265 0.797905 0.689465 0.052 Uiso 1 1 calc R U . . .
H56C H -0.036871 0.862254 0.745269 0.052 Uiso 1 1 calc R U . . .
C57 C 0.31800(14) 0.86984(12) 0.61193(7) 0.0148(3) Uani 1 1 d . . . . .
H57 H 0.367777 0.838673 0.621080 0.018 Uiso 1 1 calc R U . . .
C58 C 0.39561(14) 0.98845(13) 0.62119(7) 0.0162(3) Uani 1 1 d . . . . .
C59 C 0.50057(15) 1.02746(14) 0.60974(8) 0.0201(3) Uani 1 1 d . . . . .
H59 H 0.521575 0.980246 0.594170 0.024 Uiso 1 1 calc R U . . .
C60 C 0.57466(15) 1.13470(15) 0.62090(8) 0.0238(4) Uani 1 1 d . . . . .
H60 H 0.646039 1.160109 0.613232 0.029 Uiso 1 1 calc R U . . .
C61 C 0.54512(16) 1.20479(14) 0.64314(8) 0.0251(4) Uani 1 1 d . . . . .
H61 H 0.595933 1.278022 0.650807 0.030 Uiso 1 1 calc R U . . .
C62 C 0.44074(16) 1.16703(14) 0.65410(8) 0.0242(4) Uani 1 1 d . . . . .
H62 H 0.419806 1.214521 0.669346 0.029 Uiso 1 1 calc R U . . .
C63 C 0.36641(15) 1.05956(13) 0.64280(8) 0.0195(3) Uani 1 1 d . . . . .
H63 H 0.294699 1.034494 0.649966 0.023 Uiso 1 1 calc R U . . .
C64 C 0.24183(14) 0.81881(13) 0.54406(7) 0.0161(3) Uani 1 1 d . . . . .
C65 C 0.16820(15) 0.71072(13) 0.52864(8) 0.0192(3) Uani 1 1 d . . . . .
H65 H 0.163534 0.670779 0.560852 0.023 Uiso 1 1 calc R U . . .
C66 C 0.10183(16) 0.66064(14) 0.46718(8) 0.0234(4) Uani 1 1 d . . . . .
H66 H 0.052996 0.586914 0.457491 0.028 Uiso 1 1 calc R U . . .
C67 C 0.10668(16) 0.71833(15) 0.41968(8) 0.0248(4) Uani 1 1 d . . . . .
H67 H 0.061659 0.684273 0.377446 0.030 Uiso 1 1 calc R U . . .
C68 C 0.17757(16) 0.82558(15) 0.43447(8) 0.0250(4) Uani 1 1 d . . . . .
H68 H 0.180396 0.865430 0.402319 0.030 Uiso 1 1 calc R U . . .
C69 C 0.24505(15) 0.87587(14) 0.49626(8) 0.0205(4) Uani 1 1 d . . . . .
H69 H 0.293591 0.949639 0.505794 0.025 Uiso 1 1 calc R U . . .
C70 C 0.40706(15) 0.64528(13) 0.84789(7) 0.0170(3) Uani 1 1 d . . . . .
C71 C 0.30938(14) 0.54634(13) 0.83309(7) 0.0167(3) Uani 1 1 d . . . . .
C72 C 0.31232(14) 0.45437(13) 0.80646(7) 0.0175(3) Uani 1 1 d . . . . .
C73 C 0.18784(15) 0.27238(13) 0.76383(8) 0.0188(3) Uani 1 1 d . . . . .
C74 C 0.25148(17) 0.22509(15) 0.78076(9) 0.0252(4) Uani 1 1 d . . . . .
H74 H 0.315966 0.257050 0.816625 0.030 Uiso 1 1 calc R U . . .
C75 C 0.21889(18) 0.12973(16) 0.74408(10) 0.0308(4) Uani 1 1 d . . . . .
H75 H 0.261659 0.096173 0.755067 0.037 Uiso 1 1 calc R U . . .
C76 C 0.12514(18) 0.08303(15) 0.69186(9) 0.0281(4) Uani 1 1 d . . . . .
H76 H 0.103944 0.017935 0.667127 0.034 Uiso 1 1 calc R U . . .
C77 C 0.06224(17) 0.13125(14) 0.67566(9) 0.0249(4) Uani 1 1 d . . . . .
H77 H -0.002226 0.099306 0.639786 0.030 Uiso 1 1 calc R U . . .
C78 C 0.09345(15) 0.22647(13) 0.71193(8) 0.0209(4) Uani 1 1 d . . . . .
H78 H 0.050315 0.259746 0.701163 0.025 Uiso 1 1 calc R U . . .
C79 C 0.19369(14) 0.59262(13) 0.67956(7) 0.0156(3) Uani 1 1 d . . . . .
C80 C 0.15153(14) 0.51210(13) 0.71308(7) 0.0153(3) Uani 1 1 d . . . . .
C81 C 0.07689(13) 0.51105(12) 0.75060(7) 0.0149(3) Uani 1 1 d . . . . .
C82 C -0.05677(15) 0.40266(13) 0.79979(8) 0.0184(3) Uani 1 1 d . . . . .
C83 C -0.01204(16) 0.43674(13) 0.86446(8) 0.0228(4) Uani 1 1 d . . . . .
H83 H 0.066759 0.468205 0.883745 0.027 Uiso 1 1 calc R U . . .
C84 C -0.08527(18) 0.42384(14) 0.90069(9) 0.0283(4) Uani 1 1 d . . . . .
H84 H -0.056127 0.447210 0.945256 0.034 Uiso 1 1 calc R U . . .
C85 C -0.19994(18) 0.37742(15) 0.87257(10) 0.0318(5) Uani 1 1 d . . . . .
H85 H -0.249060 0.369401 0.897784 0.038 Uiso 1 1 calc R U . . .
C86 C -0.24307(18) 0.34277(18) 0.80805(11) 0.0345(5) Uani 1 1 d . . . . .
H86 H -0.321958 0.310484 0.788784 0.041 Uiso 1 1 calc R U . . .
C87 C -0.17085(16) 0.35511(15) 0.77099(9) 0.0269(4) Uani 1 1 d . . . . .
H87 H -0.200019 0.331016 0.726471 0.032 Uiso 1 1 calc R U . . .
O7 O 0.05325(12) 0.41907(11) 0.41818(7) 0.0341(3) Uani 1 1 d D . . . .
C89 C 0.13066(18) 0.40864(18) 0.46705(10) 0.0350(4) Uani 1 1 d D . . . .
H89A H 0.093530 0.338533 0.477772 0.042 Uiso 1 1 calc R U . . .
H89B H 0.157891 0.462216 0.505561 0.042 Uiso 1 1 calc R U . . .
C90 C 0.22811(18) 0.42334(17) 0.44213(10) 0.0331(4) Uani 1 1 d D . . . .
H90A H 0.214266 0.355992 0.420018 0.040 Uiso 1 1 calc R U . . .
H90B H 0.299793 0.456102 0.476514 0.040 Uiso 1 1 calc R U . . .
C91 C 0.22912(18) 0.49607(17) 0.39648(10) 0.0341(4) Uani 1 1 d D . . . .
H91A H 0.271570 0.570137 0.418802 0.041 Uiso 1 1 calc R U . . .
H91B H 0.262244 0.488115 0.362757 0.041 Uiso 1 1 calc R U . . .
C92 C 0.10530(17) 0.45895(15) 0.37008(9) 0.0291(4) Uani 1 1 d D . . . .
H92A H 0.094590 0.517704 0.358668 0.035 Uiso 1 1 calc R U . . .
H92B H 0.071769 0.403477 0.331751 0.035 Uiso 1 1 calc R U . . .
O8 O -0.2563(10) 0.4581(9) 1.0128(6) 0.113(3) Uani 0.5 1 d D U P A 1
C93 C -0.2420(11) 0.5588(10) 1.0037(8) 0.118(5) Uani 0.5 1 d D U P A 1
H93A H -0.171370 0.599586 0.992138 0.141 Uiso 0.5 1 calc R U P A 1
H93B H -0.236394 0.598158 1.043573 0.141 Uiso 0.5 1 calc R U P A 1
C94 C -0.3422(11) 0.5442(10) 0.9514(7) 0.126(4) Uani 0.5 1 d D U P A 1
H94A H -0.379580 0.579504 0.966689 0.151 Uiso 0.5 1 calc R U P A 1
H94B H -0.318499 0.571518 0.914420 0.151 Uiso 0.5 1 calc R U P A 1
C95 C -0.4202(8) 0.4246(9) 0.9349(3) 0.112(3) Uani 0.5 1 d D U P A 1
H95A H -0.500555 0.404076 0.926939 0.135 Uiso 0.5 1 calc R U P A 1
H95B H -0.409862 0.391858 0.898168 0.135 Uiso 0.5 1 calc R U P A 1
C96 C -0.3775(10) 0.4007(9) 0.9929(4) 0.080(3) Uani 0.5 1 d D U P A 1
H96A H -0.404641 0.324720 0.987011 0.097 Uiso 0.5 1 calc R U P A 1
H96B H -0.406112 0.418920 1.026155 0.097 Uiso 0.5 1 calc R U P A 1
O8A O -0.2545(4) 0.4589(4) 1.0142(2) 0.0269(9) Uani 0.5 1 d D U P B 2
C93A C -0.2098(5) 0.5660(5) 1.0085(4) 0.0421(14) Uani 0.5 1 d D U P B 2
H93C H -0.145553 0.588910 0.990262 0.051 Uiso 0.5 1 calc R U P B 2
H93D H -0.184057 0.611840 1.050176 0.051 Uiso 0.5 1 calc R U P B 2
C94A C -0.3081(6) 0.5691(4) 0.9641(4) 0.0483(17) Uani 0.5 1 d D U P B 2
H94C H -0.314988 0.628756 0.980788 0.058 Uiso 0.5 1 calc R U P B 2
H94D H -0.297874 0.575043 0.921404 0.058 Uiso 0.5 1 calc R U P B 2
C95A C -0.4017(6) 0.4749(7) 0.9625(8) 0.156(6) Uani 0.5 1 d D U P B 2
H95C H -0.446921 0.442182 0.917926 0.187 Uiso 0.5 1 calc R U P B 2
H95D H -0.448785 0.488699 0.984714 0.187 Uiso 0.5 1 calc R U P B 2
C96A C -0.3749(5) 0.4037(4) 0.9904(4) 0.0305(17) Uani 0.5 1 d D U P B 2
H96C H -0.401922 0.340072 0.958716 0.037 Uiso 0.5 1 calc R U P B 2
H96D H -0.409818 0.383029 1.025173 0.037 Uiso 0.5 1 calc R U P B 2
H79B H 0.2207(17) 0.5806(16) 0.6444(10) 0.019(5) Uiso 1 1 d . . . . .
H80 H 0.1497(16) 0.4492(16) 0.7030(9) 0.014(4) Uiso 1 1 d . . . . .
H79A H 0.1662(17) 0.6415(16) 0.6781(9) 0.019(5) Uiso 1 1 d . . . . .
H70B H 0.4142(17) 0.7038(16) 0.8782(10) 0.020(5) Uiso 1 1 d . . . . .
H71 H 0.2489(17) 0.5339(15) 0.8508(9) 0.018(5) Uiso 1 1 d . . . . .
H70A H 0.4757(19) 0.6478(17) 0.8433(10) 0.024(5) Uiso 1 1 d . . . . .

loop_
_atom_site_aniso_label
_atom_site_aniso_U_11
_atom_site_aniso_U_22
_atom_site_aniso_U_33
_atom_site_aniso_U_23
_atom_site_aniso_U_13
_atom_site_aniso_U_12
Ni1 0.01220(15) 0.01342(14) 0.01217(14) 0.00275(10) 0.00295(11) 0.00518(12)
O1 0.0201(7) 0.0213(6) 0.0218(6) -0.0019(5) -0.0022(5) 0.0150(5)
O2 0.0138(6) 0.0281(6) 0.0178(6) 0.0043(5) 0.0047(5) 0.0129(5)
O3 0.0235(7) 0.0260(7) 0.0346(7) 0.0062(5) 0.0136(6) 0.0131(6)
O4 0.0199(6) 0.0167(6) 0.0229(6) 0.0031(5) 0.0088(5) 0.0088(5)
O5 0.0218(6) 0.0170(6) 0.0201(6) 0.0035(5) 0.0079(5) 0.0101(5)
O6 0.0174(6) 0.0159(5) 0.0242(6) 0.0047(5) 0.0107(5) 0.0072(5)
N1 0.0113(7) 0.0129(6) 0.0115(6) 0.0027(5) 0.0028(5) 0.0061(5)
N2 0.0114(7) 0.0145(6) 0.0114(6) 0.0016(5) 0.0026(5) 0.0068(5)
C1 0.0130(8) 0.0168(7) 0.0082(7) 0.0003(6) 0.0017(6) 0.0078(6)
C2 0.0130(8) 0.0140(7) 0.0132(7) 0.0041(6) 0.0038(6) 0.0049(6)
C3 0.0137(8) 0.0151(7) 0.0134(7) 0.0033(6) 0.0032(6) 0.0059(6)
C4 0.0124(8) 0.0156(7) 0.0135(7) 0.0043(6) 0.0056(6) 0.0077(6)
C5 0.0129(8) 0.0169(7) 0.0129(7) 0.0031(6) 0.0048(6) 0.0069(6)
C6 0.0167(9) 0.0167(8) 0.0149(7) 0.0008(6) 0.0037(6) 0.0090(7)
C7 0.0162(9) 0.0171(8) 0.0183(8) 0.0038(6) 0.0052(7) 0.0099(7)
C8 0.0139(8) 0.0170(8) 0.0138(7) 0.0023(6) 0.0014(6) 0.0076(7)
C9 0.0120(8) 0.0136(7) 0.0129(7) 0.0031(6) 0.0048(6) 0.0053(6)
C10 0.0137(8) 0.0179(8) 0.0120(7) 0.0017(6) 0.0029(6) 0.0091(7)
C11 0.0153(8) 0.0186(8) 0.0102(7) 0.0011(6) 0.0003(6) 0.0097(7)
C12 0.0230(9) 0.0216(8) 0.0212(8) 0.0026(7) 0.0101(7) 0.0108(7)
C13 0.0300(11) 0.0197(9) 0.0334(10) 0.0037(8) 0.0158(9) 0.0084(8)
C14 0.0341(11) 0.0197(9) 0.0244(9) -0.0006(7) 0.0083(8) 0.0142(8)
C15 0.0262(10) 0.0267(9) 0.0149(8) 0.0016(7) 0.0057(7) 0.0176(8)
C16 0.0169(9) 0.0227(8) 0.0151(7) 0.0025(6) 0.0041(6) 0.0104(7)
C17 0.0173(9) 0.0165(8) 0.0125(7) 0.0003(6) 0.0045(6) 0.0097(7)
C18 0.0175(9) 0.0255(9) 0.0174(8) 0.0031(7) 0.0034(7) 0.0094(7)
C19 0.0201(9) 0.0227(9) 0.0227(9) 0.0025(7) 0.0082(7) 0.0048(7)
C20 0.0322(10) 0.0186(8) 0.0190(8) 0.0045(7) 0.0121(7) 0.0135(8)
C21 0.0259(10) 0.0233(8) 0.0144(8) 0.0035(6) 0.0051(7) 0.0163(8)
C22 0.0185(9) 0.0188(8) 0.0154(8) 0.0022(6) 0.0051(7) 0.0099(7)
C23 0.0201(9) 0.0237(9) 0.0213(8) 0.0011(7) -0.0003(7) 0.0143(8)
C24 0.0122(8) 0.0150(7) 0.0127(7) 0.0018(6) 0.0027(6) 0.0067(6)
C25 0.0175(9) 0.0131(7) 0.0126(7) 0.0004(6) 0.0031(6) 0.0070(7)
C26 0.0169(9) 0.0159(7) 0.0146(7) 0.0021(6) 0.0046(6) 0.0080(7)
C27 0.0166(9) 0.0209(8) 0.0168(8) 0.0008(6) -0.0004(7) 0.0076(7)
C28 0.0250(10) 0.0292(9) 0.0130(8) 0.0053(7) 0.0025(7) 0.0106(8)
C29 0.0213(10) 0.0302(9) 0.0179(8) 0.0071(7) 0.0085(7) 0.0087(8)
C30 0.0147(9) 0.0219(8) 0.0168(8) 0.0022(6) 0.0032(7) 0.0070(7)
C31 0.0141(8) 0.0165(8) 0.0098(7) 0.0014(6) 0.0009(6) 0.0069(7)
C32 0.0177(9) 0.0184(8) 0.0151(7) 0.0010(6) 0.0039(6) 0.0099(7)
C33 0.0189(9) 0.0222(8) 0.0177(8) 0.0053(6) 0.0070(7) 0.0100(7)
C34 0.0231(9) 0.0183(8) 0.0197(8) 0.0073(7) 0.0062(7) 0.0083(7)
C35 0.0262(10) 0.0178(8) 0.0221(8) 0.0030(7) 0.0072(7) 0.0117(7)
C36 0.0217(9) 0.0199(8) 0.0168(8) 0.0029(6) 0.0073(7) 0.0117(7)
C37 0.0118(8) 0.0119(7) 0.0153(7) 0.0014(6) 0.0028(6) 0.0061(6)
C38 0.0148(8) 0.0116(7) 0.0139(7) 0.0010(6) 0.0041(6) 0.0063(6)
C39 0.0147(8) 0.0153(7) 0.0151(7) 0.0016(6) 0.0059(6) 0.0077(6)
C40 0.0120(8) 0.0142(7) 0.0179(8) 0.0010(6) 0.0027(6) 0.0067(6)
C41 0.0158(8) 0.0159(7) 0.0132(7) 0.0026(6) 0.0024(6) 0.0086(7)
C42 0.0136(8) 0.0118(7) 0.0143(7) 0.0019(6) 0.0042(6) 0.0058(6)
C43 0.0164(8) 0.0175(8) 0.0136(7) 0.0025(6) 0.0042(6) 0.0097(7)
C44 0.0152(8) 0.0221(8) 0.0135(7) 0.0009(6) 0.0056(6) 0.0105(7)
C45 0.0193(9) 0.0209(8) 0.0226(8) 0.0012(7) -0.0005(7) 0.0095(7)
C46 0.0249(10) 0.0219(9) 0.0323(10) 0.0018(8) 0.0044(8) 0.0071(8)
C47 0.0172(9) 0.0297(10) 0.0245(9) -0.0046(8) 0.0041(7) 0.0033(8)
C48 0.0154(9) 0.0431(11) 0.0130(8) 0.0005(7) 0.0033(7) 0.0114(8)
C49 0.0176(9) 0.0316(9) 0.0143(7) 0.0054(7) 0.0066(7) 0.0129(8)
C50 0.0146(8) 0.0199(8) 0.0100(7) -0.0005(6) 0.0011(6) 0.0070(7)
C51 0.0169(9) 0.0213(8) 0.0151(8) 0.0005(6) 0.0032(7) 0.0089(7)
C52 0.0176(9) 0.0306(9) 0.0177(8) -0.0059(7) 0.0027(7) 0.0109(8)
C53 0.0174(9) 0.0351(10) 0.0145(8) -0.0035(7) 0.0063(7) 0.0037(8)
C54 0.0246(10) 0.0245(9) 0.0158(8) 0.0039(7) 0.0055(7) 0.0030(8)
C55 0.0212(9) 0.0202(8) 0.0142(8) 0.0002(6) 0.0031(7) 0.0075(7)
C56 0.0213(10) 0.0669(15) 0.0256(10) 0.0118(9) 0.0109(8) 0.0282(10)
C57 0.0147(8) 0.0179(8) 0.0135(7) 0.0034(6) 0.0048(6) 0.0092(7)
C58 0.0163(9) 0.0205(8) 0.0104(7) 0.0034(6) 0.0020(6) 0.0090(7)
C59 0.0188(9) 0.0258(9) 0.0162(8) 0.0062(7) 0.0059(7) 0.0109(7)
C60 0.0176(9) 0.0283(9) 0.0196(8) 0.0087(7) 0.0051(7) 0.0066(8)
C61 0.0260(10) 0.0189(8) 0.0201(8) 0.0061(7) 0.0030(7) 0.0047(8)
C62 0.0295(10) 0.0198(8) 0.0233(9) 0.0042(7) 0.0071(8) 0.0125(8)
C63 0.0193(9) 0.0211(8) 0.0191(8) 0.0055(7) 0.0064(7) 0.0101(7)
C64 0.0154(8) 0.0220(8) 0.0148(8) 0.0032(6) 0.0057(6) 0.0119(7)
C65 0.0203(9) 0.0214(8) 0.0170(8) 0.0036(6) 0.0055(7) 0.0114(7)
C66 0.0230(10) 0.0230(9) 0.0211(8) 0.0008(7) 0.0042(7) 0.0106(8)
C67 0.0258(10) 0.0317(10) 0.0150(8) -0.0006(7) 0.0006(7) 0.0159(8)
C68 0.0304(11) 0.0317(10) 0.0159(8) 0.0076(7) 0.0061(7) 0.0178(8)
C69 0.0224(9) 0.0215(8) 0.0169(8) 0.0051(7) 0.0053(7) 0.0104(7)
C70 0.0182(9) 0.0187(8) 0.0126(7) 0.0057(6) 0.0032(6) 0.0084(7)
C71 0.0178(9) 0.0192(8) 0.0132(7) 0.0069(6) 0.0053(6) 0.0087(7)
C72 0.0161(9) 0.0208(8) 0.0157(7) 0.0069(6) 0.0046(6) 0.0088(7)
C73 0.0232(9) 0.0158(8) 0.0213(8) 0.0079(6) 0.0115(7) 0.0101(7)
C74 0.0285(10) 0.0274(9) 0.0240(9) 0.0068(7) 0.0059(8) 0.0178(8)
C75 0.0411(12) 0.0303(10) 0.0349(10) 0.0093(8) 0.0131(9) 0.0275(10)
C76 0.0393(12) 0.0223(9) 0.0280(9) 0.0045(7) 0.0151(9) 0.0173(9)
C77 0.0277(10) 0.0228(9) 0.0220(9) 0.0045(7) 0.0081(8) 0.0107(8)
C78 0.0231(9) 0.0202(8) 0.0228(8) 0.0085(7) 0.0090(7) 0.0120(7)
C79 0.0132(8) 0.0170(8) 0.0130(7) 0.0012(6) 0.0013(6) 0.0061(7)
C80 0.0140(8) 0.0148(8) 0.0149(7) 0.0004(6) 0.0019(6) 0.0067(7)
C81 0.0111(8) 0.0160(8) 0.0135(7) 0.0029(6) 0.0005(6) 0.0049(6)
C82 0.0206(9) 0.0156(8) 0.0233(8) 0.0070(6) 0.0115(7) 0.0099(7)
C83 0.0246(10) 0.0172(8) 0.0242(9) 0.0063(7) 0.0080(7) 0.0081(7)
C84 0.0424(12) 0.0191(8) 0.0238(9) 0.0063(7) 0.0164(8) 0.0126(8)
C85 0.0368(12) 0.0274(10) 0.0420(11) 0.0134(9) 0.0278(10) 0.0167(9)
C86 0.0220(11) 0.0423(12) 0.0424(12) 0.0134(9) 0.0165(9) 0.0149(9)
C87 0.0220(10) 0.0313(10) 0.0254(9) 0.0077(8) 0.0090(8) 0.0108(8)
O7 0.0253(7) 0.0355(8) 0.0411(8) 0.0098(6) 0.0075(6) 0.0155(6)
C89 0.0281(11) 0.0372(11) 0.0356(10) 0.0101(9) 0.0054(8) 0.0145(9)
C90 0.0260(10) 0.0388(11) 0.0305(10) 0.0010(8) -0.0013(8) 0.0177(9)
C91 0.0267(10) 0.0390(11) 0.0300(10) 0.0038(8) 0.0061(8) 0.0127(9)
C92 0.0289(10) 0.0259(9) 0.0287(9) 0.0023(7) 0.0016(7) 0.0140(8)
O8 0.119(6) 0.099(7) 0.102(7) 0.021(5) 0.004(4) 0.052(5)
C93 0.128(7) 0.090(5) 0.110(8) 0.018(5) 0.004(6) 0.047(5)
C94 0.100(8) 0.154(7) 0.135(9) 0.089(6) 0.046(6) 0.060(6)
C95 0.098(5) 0.168(8) 0.031(3) 0.052(4) 0.024(3) 0.029(5)
C96 0.115(6) 0.092(5) 0.011(3) 0.000(4) 0.008(4) 0.039(5)
O8A 0.045(2) 0.025(2) 0.028(2) 0.0181(17) 0.0233(17) 0.0242(19)
C93A 0.043(2) 0.026(2) 0.048(3) 0.025(2) 0.003(2) 0.0117(18)
C94A 0.045(3) 0.0172(19) 0.067(4) 0.024(2) -0.005(3) 0.011(2)
C95A 0.037(3) 0.069(4) 0.328(14) 0.125(7) 0.001(5) 0.012(3)
C96A 0.042(2) 0.011(2) 0.046(4) 0.011(2) 0.020(2) 0.0140(18)

loop_
_atom_type_symbol
_atom_type_description
_atom_type_scat_dispersion_real
_atom_type_scat_dispersion_imag
_atom_type_scat_source
C C 0.0181 0.0091 'International Tables Vol C Tables 4.2.6.8 and 6.1.1.4'
H H 0.0000 0.0000 'International Tables Vol C Tables 4.2.6.8 and 6.1.1.4'
N N 0.0311 0.0180 'International Tables Vol C Tables 4.2.6.8 and 6.1.1.4'
O O 0.0492 0.0322 'International Tables Vol C Tables 4.2.6.8 and 6.1.1.4'
Ni Ni -3.0029 0.5091 'International Tables Vol C Tables 4.2.6.8 and 6.1.1.4'

loop_
_geom_angle_atom_site_label_1
_geom_angle_atom_site_label_2
_geom_angle_atom_site_label_3
_geom_angle
C1 Ni1 C70 91.74(7)
C1 Ni1 C79 94.57(7)
C70 Ni1 C79 173.35(7)
C1 Ni1 C80 135.40(7)
C70 Ni1 C80 132.74(7)
C79 Ni1 C80 40.86(7)
C1 Ni1 C71 132.60(7)
C70 Ni1 C71 40.91(7)
C79 Ni1 C71 132.83(7)
C80 Ni1 C71 91.99(7)
C7 O1 C23 117.46(13)
C40 O2 C56 116.90(13)
C72 O4 C73 117.88(13)
C81 O6 C82 115.53(12)
C1 N1 C2 111.52(13)
C1 N1 C4 126.84(13)
C2 N1 C4 121.63(13)
C1 N2 C3 111.57(13)
C1 N2 C37 125.17(13)
C3 N2 C37 122.82(13)
N1 C1 N2 103.03(13)
N1 C1 Ni1 128.23(11)
N2 C1 Ni1 128.66(12)
C3 C2 N1 106.94(14)
C3 C2 H2 126.5
N1 C2 H2 126.5
C2 C3 N2 106.90(14)
C2 C3 H3 126.5
N2 C3 H3 126.5
C9 C4 C5 121.08(14)
C9 C4 N1 119.37(13)
C5 C4 N1 119.45(14)
C6 C5 C4 118.66(15)
C6 C5 C10 120.61(14)
C4 C5 C10 120.66(14)
C5 C6 C7 120.82(15)
C5 C6 H6 119.6
C7 C6 H6 119.6
O1 C7 C8 124.74(15)
O1 C7 C6 114.98(14)
C8 C7 C6 120.27(15)
C7 C8 C9 120.21(15)
C7 C8 H8 119.9
C9 C8 H8 119.9
C4 C9 C8 118.91(14)
C4 C9 C24 121.30(14)
C8 C9 C24 119.72(14)
C11 C10 C5 112.76(13)
C11 C10 C17 111.17(12)
C5 C10 C17 112.48(13)
C11 C10 H10 106.6
C5 C10 H10 106.6
C17 C10 H10 106.6
C12 C11 C16 118.75(15)
C12 C11 C10 119.38(14)
C16 C11 C10 121.84(15)
C13 C12 C11 120.66(16)
C13 C12 H12 119.7
C11 C12 H12 119.7
C14 C13 C12 120.15(17)
C14 C13 H13 119.9
C12 C13 H13 119.9
C13 C14 C15 119.76(17)
C13 C14 H14 120.1
C15 C14 H14 120.1
C16 C15 C14 119.95(16)
C16 C15 H15 120.0
C14 C15 H15 120.0
C15 C16 C11 120.73(16)
C15 C16 H16 119.6
C11 C16 H16 119.6
C18 C17 C22 118.27(15)
C18 C17 C10 123.19(15)
C22 C17 C10 118.51(14)
C17 C18 C19 120.81(16)
C17 C18 H18 119.6
C19 C18 H18 119.6
C20 C19 C18 120.24(17)
C20 C19 H19 119.9
C18 C19 H19 119.9
C19 C20 C21 119.59(16)
C19 C20 H20 120.2
C21 C20 H20 120.2
C20 C21 C22 119.98(16)
C20 C21 H21 120.0
C22 C21 H21 120.0
C21 C22 C17 121.10(16)
C21 C22 H22 119.5
C17 C22 H22 119.5
O1 C23 H23A 109.5
O1 C23 H23B 109.5
H23A C23 H23B 109.5
O1 C23 H23C 109.5
H23A C23 H23C 109.5
H23B C23 H23C 109.5
C25 C24 C9 113.65(13)
C25 C24 C31 111.64(13)
C9 C24 C31 111.48(12)
C25 C24 H24 106.5
C9 C24 H24 106.5
C31 C24 H24 106.5
C26 C25 C30 118.50(15)
C26 C25 C24 122.28(14)
C30 C25 C24 119.22(15)
C25 C26 C27 120.75(15)
C25 C26 H26 119.6
C27 C26 H26 119.6
C28 C27 C26 119.92(16)
C28 C27 H27 120.0
C26 C27 H27 120.0
C29 C28 C27 119.80(16)
C29 C28 H28 120.1
C27 C28 H28 120.1
C28 C29 C30 120.06(16)
C28 C29 H29 120.0
C30 C29 H29 120.0
C29 C30 C25 120.95(16)
C29 C30 H30 119.5
C25 C30 H30 119.5
C36 C31 C32 118.47(15)
C36 C31 C24 118.48(14)
C32 C31 C24 122.99(14)
C33 C32 C31 120.77(15)
C33 C32 H32 119.6
C31 C32 H32 119.6
C34 C33 C32 120.28(16)
C34 C33 H33 119.9
C32 C33 H33 119.9
C33 C34 C35 119.39(16)
C33 C34 H34 120.3
C35 C34 H34 120.3
C34 C35 C36 120.24(16)
C34 C35 H35 119.9
C36 C35 H35 119.9
C35 C36 C31 120.83(15)
C35 C36 H36 119.6
C31 C36 H36 119.6
C38 C37 C42 121.14(15)
C38 C37 N2 119.77(14)
C42 C37 N2 119.09(14)
C39 C38 C37 118.80(14)
C39 C38 C43 121.17(14)
C37 C38 C43 119.99(14)
C40 C39 C38 120.29(14)
C40 C39 H39 119.9
C38 C39 H39 119.9
O2 C40 C39 124.65(14)
O2 C40 C41 115.01(14)
C39 C40 C41 120.32(15)
C42 C41 C40 120.80(15)
C42 C41 H41 119.6
C40 C41 H41 119.6
C41 C42 C37 118.42(14)
C41 C42 C57 118.88(14)
C37 C42 C57 122.56(14)
C50 C43 C38 114.86(13)
C50 C43 C44 108.70(13)
C38 C43 C44 112.09(13)
C50 C43 H43 106.9
C38 C43 H43 106.9
C44 C43 H43 106.9
C45 C44 C49 118.10(16)
C45 C44 C43 122.65(15)
C49 C44 C43 119.12(15)
C46 C45 C44 120.85(17)
C46 C45 H45 119.6
C44 C45 H45 119.6
C47 C46 C45 120.32(18)
C47 C46 H46 119.8
C45 C46 H46 119.8
C48 C47 C46 119.44(18)
C48 C47 H47 120.3
C46 C47 H47 120.3
C47 C48 C49 120.19(17)
C47 C48 H48 119.9
C49 C48 H48 119.9
C48 C49 C44 121.09(17)
C48 C49 H49 119.5
C44 C49 H49 119.5
C55 C50 C51 118.62(15)
C55 C50 C43 119.99(15)
C51 C50 C43 121.31(15)
C52 C51 C50 120.92(16)
C52 C51 H51 119.5
C50 C51 H51 119.5
C51 C52 C53 119.69(17)
C51 C52 H52 120.2
C53 C52 H52 120.2
C54 C53 C52 119.75(16)
C54 C53 H53 120.1
C52 C53 H53 120.1
C53 C54 C55 120.46(17)
C53 C54 H54 119.8
C55 C54 H54 119.8
C50 C55 C54 120.55(17)
C50 C55 H55 119.7
C54 C55 H55 119.7
O2 C56 H56A 109.5
O2 C56 H56B 109.5
H56A C56 H56B 109.5
O2 C56 H56C 109.5
H56A C56 H56C 109.5
H56B C56 H56C 109.5
C42 C57 C64 112.56(13)
C42 C57 C58 109.89(12)
C64 C57 C58 113.19(13)
C42 C57 H57 106.9
C64 C57 H57 106.9
C58 C57 H57 106.9
C63 C58 C59 118.30(16)
C63 C58 C57 121.97(15)
C59 C58 C57 119.70(15)
C60 C59 C58 120.68(17)
C60 C59 H59 119.7
C58 C59 H59 119.7
C61 C60 C59 120.47(17)
C61 C60 H60 119.8
C59 C60 H60 119.8
C60 C61 C62 119.37(17)
C60 C61 H61 120.3
C62 C61 H61 120.3
C61 C62 C63 120.15(17)
C61 C62 H62 119.9
C63 C62 H62 119.9
C58 C63 C62 121.01(17)
C58 C63 H63 119.5
C62 C63 H63 119.5
C69 C64 C65 118.25(15)
C69 C64 C57 122.43(15)
C65 C64 C57 119.30(14)
C66 C65 C64 121.20(16)
C66 C65 H65 119.4
C64 C65 H65 119.4
C65 C66 C67 120.02(17)
C65 C66 H66 120.0
C67 C66 H66 120.0
C68 C67 C66 119.41(16)
C68 C67 H67 120.3
C66 C67 H67 120.3
C67 C68 C69 120.55(16)
C67 C68 H68 119.7
C69 C68 H68 119.7
C64 C69 C68 120.55(17)
C64 C69 H69 119.7
C68 C69 H69 119.7
C71 C70 Ni1 70.36(9)
C71 C70 H70B 119.6(12)
Ni1 C70 H70B 110.5(12)
C71 C70 H70A 117.0(13)
Ni1 C70 H70A 108.9(12)
H70B C70 H70A 118.6(17)
C70 C71 C72 119.35(15)
C70 C71 Ni1 68.73(9)
C72 C71 Ni1 105.52(10)
C70 C71 H71 120.9(12)
C72 C71 H71 117.3(12)
Ni1 C71 H71 110.7(12)
O3 C72 O4 122.88(15)
O3 C72 C71 127.54(16)
O4 C72 C71 109.57(14)
C78 C73 C74 121.38(16)
C78 C73 O4 116.51(15)
C74 C73 O4 121.97(16)
C73 C74 C75 118.45(18)
C73 C74 H74 120.8
C75 C74 H74 120.8
C76 C75 C74 120.93(18)
C76 C75 H75 119.5
C74 C75 H75 119.5
C75 C76 C77 119.88(17)
C75 C76 H76 120.1
C77 C76 H76 120.1
C76 C77 C78 119.93(18)
C76 C77 H77 120.0
C78 C77 H77 120.0
C73 C78 C77 119.42(17)
C73 C78 H78 120.3
C77 C78 H78 120.3
C80 C79 Ni1 69.77(9)
C80 C79 H79B 117.9(12)
Ni1 C79 H79B 110.4(12)
C80 C79 H79A 118.7(12)
Ni1 C79 H79A 111.5(12)
H79B C79 H79A 117.6(17)
C79 C80 C81 119.21(15)
C79 C80 Ni1 69.37(9)
C81 C80 Ni1 106.10(11)
C79 C80 H80 121.9(12)
C81 C80 H80 116.1(12)
Ni1 C80 H80 110.8(12)
O5 C81 O6 121.95(14)
O5 C81 C80 127.42(15)
O6 C81 C80 110.63(13)
C87 C82 C83 121.81(16)
C87 C82 O6 118.20(15)
C83 C82 O6 119.92(16)
C82 C83 C84 118.30(18)
C82 C83 H83 120.8
C84 C83 H83 120.8
C85 C84 C83 120.74(18)
C85 C84 H84 119.6
C83 C84 H84 119.6
C86 C85 C84 120.07(18)
C86 C85 H85 120.0
C84 C85 H85 120.0
C85 C86 C87 120.0(2)
C85 C86 H86 120.0
C87 C86 H86 120.0
C82 C87 C86 119.11(18)
C82 C87 H87 120.4
C86 C87 H87 120.4
C92 O7 C89 109.20(15)
O7 C89 C90 107.03(16)
O7 C89 H89A 110.3
C90 C89 H89A 110.3
O7 C89 H89B 110.3
C90 C89 H89B 110.3
H89A C89 H89B 108.6
C89 C90 C91 101.77(16)
C89 C90 H90A 111.4
C91 C90 H90A 111.4
C89 C90 H90B 111.4
C91 C90 H90B 111.4
H90A C90 H90B 109.3
C92 C91 C90 102.22(16)
C92 C91 H91A 111.3
C90 C91 H91A 111.3
C92 C91 H91B 111.3
C90 C91 H91B 111.3
H91A C91 H91B 109.2
O7 C92 C91 106.96(16)
O7 C92 H92A 110.3
C91 C92 H92A 110.3
O7 C92 H92B 110.3
C91 C92 H92B 110.3
H92A C92 H92B 108.6
C93 O8 C96 97.2(9)
O8 C93 C94 109.7(9)
O8 C93 H93A 109.7
C94 C93 H93A 109.7
O8 C93 H93B 109.7
C94 C93 H93B 109.7
H93A C93 H93B 108.2
C95 C94 C93 102.8(8)
C95 C94 H94A 111.2
C93 C94 H94A 111.2
C95 C94 H94B 111.2
C93 C94 H94B 111.2
H94A C94 H94B 109.1
C96 C95 C94 98.3(8)
C96 C95 H95A 112.1
C94 C95 H95A 112.1
C96 C95 H95B 112.1
C94 C95 H95B 112.1
H95A C95 H95B 109.7
C95 C96 O8 110.6(9)
C95 C96 H96A 109.5
O8 C96 H96A 109.5
C95 C96 H96B 109.5
O8 C96 H96B 109.5
H96A C96 H96B 108.1
C93A O8A C96A 110.0(4)
O8A C93A C94A 104.7(4)
O8A C93A H93C 110.8
C94A C93A H93C 110.8
O8A C93A H93D 110.8
C94A C93A H93D 110.8
H93C C93A H93D 108.9
C95A C94A C93A 104.2(5)
C95A C94A H94C 110.9
C93A C94A H94C 110.9
C95A C94A H94D 110.9
C93A C94A H94D 110.9
H94C C94A H94D 108.9
C94A C95A C96A 113.6(6)
C94A C95A H95C 108.8
C96A C95A H95C 108.8
C94A C95A H95D 108.8
C96A C95A H95D 108.8
H95C C95A H95D 107.7
C95A C96A O8A 105.2(5)
C95A C96A H96C 110.7
O8A C96A H96C 110.7
C95A C96A H96D 110.7
O8A C96A H96D 110.7
H96C C96A H96D 108.8

loop_
_geom_bond_atom_site_label_1
_geom_bond_atom_site_label_2
_geom_bond_distance
Ni1 C1 1.9239(16)
Ni1 C70 1.9972(16)
Ni1 C79 2.0051(16)
Ni1 C80 2.0103(17)
Ni1 C71 2.0185(16)
O1 C7 1.366(2)
O1 C23 1.431(2)
O2 C40 1.370(2)
O2 C56 1.421(2)
O3 C72 1.198(2)
O4 C72 1.385(2)
O4 C73 1.397(2)
O5 C81 1.202(2)
O6 C81 1.3836(19)
O6 C82 1.405(2)
N1 C1 1.373(2)
N1 C2 1.395(2)
N1 C4 1.446(2)
N2 C1 1.374(2)
N2 C3 1.394(2)
N2 C37 1.447(2)
C2 C3 1.339(2)
C2 H2 0.9500
C3 H3 0.9500
C4 C9 1.398(2)
C4 C5 1.406(2)
C5 C6 1.385(2)
C5 C10 1.525(2)
C6 C7 1.394(2)
C6 H6 0.9500
C7 C8 1.384(2)
C8 C9 1.401(2)
C8 H8 0.9500
C9 C24 1.530(2)
C10 C11 1.522(2)
C10 C17 1.529(2)
C10 H10 1.0000
C11 C12 1.389(2)
C11 C16 1.393(2)
C12 C13 1.388(3)
C12 H12 0.9500
C13 C14 1.385(3)
C13 H13 0.9500
C14 C15 1.387(3)
C14 H14 0.9500
C15 C16 1.387(2)
C15 H15 0.9500
C16 H16 0.9500
C17 C18 1.391(2)
C17 C22 1.394(2)
C18 C19 1.392(3)
C18 H18 0.9500
C19 C20 1.383(3)
C19 H19 0.9500
C20 C21 1.387(3)
C20 H20 0.9500
C21 C22 1.388(2)
C21 H21 0.9500
C22 H22 0.9500
C23 H23A 0.9800
C23 H23B 0.9800
C23 H23C 0.9800
C24 C25 1.529(2)
C24 C31 1.532(2)
C24 H24 1.0000
C25 C26 1.392(2)
C25 C30 1.396(2)
C26 C27 1.397(2)
C26 H26 0.9500
C27 C28 1.389(3)
C27 H27 0.9500
C28 C29 1.387(3)
C28 H28 0.9500
C29 C30 1.389(2)
C29 H29 0.9500
C30 H30 0.9500
C31 C36 1.392(2)
C31 C32 1.394(2)
C32 C33 1.391(2)
C32 H32 0.9500
C33 C34 1.387(2)
C33 H33 0.9500
C34 C35 1.388(3)
C34 H34 0.9500
C35 C36 1.390(2)
C35 H35 0.9500
C36 H36 0.9500
C37 C38 1.398(2)
C37 C42 1.407(2)
C38 C39 1.395(2)
C38 C43 1.525(2)
C39 C40 1.385(2)
C39 H39 0.9500
C40 C41 1.391(2)
C41 C42 1.386(2)
C41 H41 0.9500
C42 C57 1.529(2)
C43 C50 1.525(2)
C43 C44 1.529(2)
C43 H43 1.0000
C44 C45 1.392(2)
C44 C49 1.393(2)
C45 C46 1.389(3)
C45 H45 0.9500
C46 C47 1.385(3)
C46 H46 0.9500
C47 C48 1.382(3)
C47 H47 0.9500
C48 C49 1.387(3)
C48 H48 0.9500
C49 H49 0.9500
C50 C55 1.389(2)
C50 C51 1.396(2)
C51 C52 1.389(2)
C51 H51 0.9500
C52 C53 1.393(3)
C52 H52 0.9500
C53 C54 1.379(3)
C53 H53 0.9500
C54 C55 1.391(2)
C54 H54 0.9500
C55 H55 0.9500
C56 H56A 0.9800
C56 H56B 0.9800
C56 H56C 0.9800
C57 C64 1.532(2)
C57 C58 1.534(2)
C57 H57 1.0000
C58 C63 1.391(2)
C58 C59 1.397(2)
C59 C60 1.391(3)
C59 H59 0.9500
C60 C61 1.386(3)
C60 H60 0.9500
C61 C62 1.386(3)
C61 H61 0.9500
C62 C63 1.394(3)
C62 H62 0.9500
C63 H63 0.9500
C64 C69 1.393(2)
C64 C65 1.397(2)
C65 C66 1.386(2)
C65 H65 0.9500
C66 C67 1.391(3)
C66 H66 0.9500
C67 C68 1.382(3)
C67 H67 0.9500
C68 C69 1.396(2)
C68 H68 0.9500
C69 H69 0.9500
C70 C71 1.404(2)
C70 H70B 1.01(2)
C70 H70A 0.98(2)
C71 C72 1.469(2)
C71 H71 0.96(2)
C73 C78 1.383(3)
C73 C74 1.383(3)
C74 C75 1.390(3)
C74 H74 0.9500
C75 C76 1.382(3)
C75 H75 0.9500
C76 C77 1.383(3)
C76 H76 0.9500
C77 C78 1.390(3)
C77 H77 0.9500
C78 H78 0.9500
C79 C80 1.402(2)
C79 H79B 0.98(2)
C79 H79A 0.97(2)
C80 C81 1.469(2)
C80 H80 0.93(2)
C82 C87 1.376(3)
C82 C83 1.380(3)
C83 C84 1.391(3)
C83 H83 0.9500
C84 C85 1.382(3)
C84 H84 0.9500
C85 C86 1.377(3)
C85 H85 0.9500
C86 C87 1.395(3)
C86 H86 0.9500
C87 H87 0.9500
O7 C92 1.426(2)
O7 C89 1.429(2)
C89 C90 1.514(3)
C89 H89A 0.9900
C89 H89B 0.9900
C90 C91 1.523(3)
C90 H90A 0.9900
C90 H90B 0.9900
C91 C92 1.509(3)
C91 H91A 0.9900
C91 H91B 0.9900
C92 H92A 0.9900
C92 H92B 0.9900
O8 C93 1.440(11)
O8 C96 1.437(11)
C93 C94 1.527(11)
C93 H93A 0.9900
C93 H93B 0.9900
C94 C95 1.539(12)
C94 H94A 0.9900
C94 H94B 0.9900
C95 C96 1.435(10)
C95 H95A 0.9900
C95 H95B 0.9900
C96 H96A 0.9900
C96 H96B 0.9900
O8A C93A 1.430(5)
O8A C96A 1.432(7)
C93A C94A 1.531(7)
C93A H93C 0.9900
C93A H93D 0.9900
C94A C95A 1.382(8)
C94A H94C 0.9900
C94A H94D 0.9900
C95A C96A 1.412(7)
C95A H95C 0.9900
C95A H95D 0.9900
C96A H96C 0.9900
C96A H96D 0.9900

loop_
_geom_torsion_atom_site_label_1
_geom_torsion_atom_site_label_2
_geom_torsion_atom_site_label_3
_geom_torsion_atom_site_label_4
_geom_torsion
C2 N1 C1 N2 0.34(16)
C4 N1 C1 N2 179.82(13)
C2 N1 C1 Ni1 -176.46(11)
C4 N1 C1 Ni1 3.0(2)
C3 N2 C1 N1 -1.60(16)
C37 N2 C1 N1 170.93(13)
C3 N2 C1 Ni1 175.18(11)
C37 N2 C1 Ni1 -12.3(2)
C1 N1 C2 C3 1.06(17)
C4 N1 C2 C3 -178.45(13)
N1 C2 C3 N2 -1.98(17)
C1 N2 C3 C2 2.32(17)
C37 N2 C3 C2 -170.41(13)
C1 N1 C4 C9 -114.86(17)
C2 N1 C4 C9 64.58(19)
C1 N1 C4 C5 68.7(2)
C2 N1 C4 C5 -111.88(17)
C9 C4 C5 C6 0.1(2)
N1 C4 C5 C6 176.49(14)
C9 C4 C5 C10 -176.87(14)
N1 C4 C5 C10 -0.5(2)
C4 C5 C6 C7 -1.6(2)
C10 C5 C6 C7 175.35(15)
C23 O1 C7 C8 -8.1(2)
C23 O1 C7 C6 170.80(15)
C5 C6 C7 O1 -176.27(14)
C5 C6 C7 C8 2.7(2)
O1 C7 C8 C9 176.63(15)
C6 C7 C8 C9 -2.3(2)
C5 C4 C9 C8 0.3(2)
N1 C4 C9 C8 -176.07(13)
C5 C4 C9 C24 177.22(14)
N1 C4 C9 C24 0.8(2)
C7 C8 C9 C4 0.7(2)
C7 C8 C9 C24 -176.19(14)
C6 C5 C10 C11 21.6(2)
C4 C5 C10 C11 -161.50(14)
C6 C5 C10 C17 -105.10(17)
C4 C5 C10 C17 71.81(18)
C5 C10 C11 C12 93.51(18)
C17 C10 C11 C12 -139.10(15)
C5 C10 C11 C16 -84.46(18)
C17 C10 C11 C16 42.9(2)
C16 C11 C12 C13 -0.3(3)
C10 C11 C12 C13 -178.38(17)
C11 C12 C13 C14 0.7(3)
C12 C13 C14 C15 -0.3(3)
C13 C14 C15 C16 -0.5(3)
C14 C15 C16 C11 0.9(3)
C12 C11 C16 C15 -0.4(2)
C10 C11 C16 C15 177.54(15)
C11 C10 C17 C18 -108.75(17)
C5 C10 C17 C18 18.8(2)
C11 C10 C17 C22 69.27(18)
C5 C10 C17 C22 -163.19(14)
C22 C17 C18 C19 -0.9(2)
C10 C17 C18 C19 177.14(16)
C17 C18 C19 C20 0.2(3)
C18 C19 C20 C21 0.6(3)
C19 C20 C21 C22 -0.8(2)
C20 C21 C22 C17 0.1(2)
C18 C17 C22 C21 0.7(2)
C10 C17 C22 C21 -177.42(14)
C4 C9 C24 C25 144.30(15)
C8 C9 C24 C25 -38.8(2)
C4 C9 C24 C31 -88.48(18)
C8 C9 C24 C31 88.39(17)
C9 C24 C25 C26 83.41(19)
C31 C24 C25 C26 -43.7(2)
C9 C24 C25 C30 -97.64(17)
C31 C24 C25 C30 135.23(15)
C30 C25 C26 C27 1.7(2)
C24 C25 C26 C27 -179.37(15)
C25 C26 C27 C28 -1.2(3)
C26 C27 C28 C29 -0.1(3)
C27 C28 C29 C30 0.9(3)
C28 C29 C30 C25 -0.5(3)
C26 C25 C30 C29 -0.8(2)
C24 C25 C30 C29 -179.81(16)
C25 C24 C31 C36 -81.68(18)
C9 C24 C31 C36 150.01(15)
C25 C24 C31 C32 101.19(17)
C9 C24 C31 C32 -27.1(2)
C36 C31 C32 C33 -1.2(2)
C24 C31 C32 C33 175.95(15)
C31 C32 C33 C34 0.1(3)
C32 C33 C34 C35 0.7(3)
C33 C34 C35 C36 -0.4(3)
C34 C35 C36 C31 -0.7(3)
C32 C31 C36 C35 1.4(2)
C24 C31 C36 C35 -175.81(15)
C1 N2 C37 C38 72.6(2)
C3 N2 C37 C38 -115.67(16)
C1 N2 C37 C42 -107.00(17)
C3 N2 C37 C42 64.73(19)
C42 C37 C38 C39 5.3(2)
N2 C37 C38 C39 -174.34(14)
C42 C37 C38 C43 -172.53(14)
N2 C37 C38 C43 7.9(2)
C37 C38 C39 C40 -1.7(2)
C43 C38 C39 C40 176.07(14)
C56 O2 C40 C39 0.8(2)
C56 O2 C40 C41 -177.58(16)
C38 C39 C40 O2 179.54(14)
C38 C39 C40 C41 -2.1(2)
O2 C40 C41 C42 -179.07(14)
C39 C40 C41 C42 2.4(2)
C40 C41 C42 C37 1.1(2)
C40 C41 C42 C57 -174.64(14)
C38 C37 C42 C41 -4.9(2)
N2 C37 C42 C41 174.66(14)
C38 C37 C42 C57 170.59(14)
N2 C37 C42 C57 -9.8(2)
C39 C38 C43 C50 7.9(2)
C37 C38 C43 C50 -174.32(14)
C39 C38 C43 C44 -116.76(16)
C37 C38 C43 C44 60.97(19)
C50 C43 C44 C45 -102.03(18)
C38 C43 C44 C45 26.0(2)
C50 C43 C44 C49 73.83(18)
C38 C43 C44 C49 -158.12(14)
C49 C44 C45 C46 -0.4(3)
C43 C44 C45 C46 175.53(16)
C44 C45 C46 C47 0.0(3)
C45 C46 C47 C48 0.2(3)
C46 C47 C48 C49 -0.2(3)
C47 C48 C49 C44 -0.1(3)
C45 C44 C49 C48 0.4(2)
C43 C44 C49 C48 -175.63(15)
C38 C43 C50 C55 109.92(17)
C44 C43 C50 C55 -123.61(16)
C38 C43 C50 C51 -73.48(19)
C44 C43 C50 C51 53.0(2)
C55 C50 C51 C52 -1.1(2)
C43 C50 C51 C52 -177.70(15)
C50 C51 C52 C53 1.1(3)
C51 C52 C53 C54 -0.4(3)
C52 C53 C54 C55 -0.2(3)
C51 C50 C55 C54 0.5(3)
C43 C50 C55 C54 177.16(16)
C53 C54 C55 C50 0.1(3)
C41 C42 C57 C64 -33.6(2)
C37 C42 C57 C64 150.93(15)
C41 C42 C57 C58 93.58(17)
C37 C42 C57 C58 -81.93(18)
C42 C57 C58 C63 -32.1(2)
C64 C57 C58 C63 94.66(18)
C42 C57 C58 C59 145.74(15)
C64 C57 C58 C59 -87.47(18)
C63 C58 C59 C60 1.2(2)
C57 C58 C59 C60 -176.71(15)
C58 C59 C60 C61 -0.5(3)
C59 C60 C61 C62 -0.1(3)
C60 C61 C62 C63 0.0(3)
C59 C58 C63 C62 -1.4(2)
C57 C58 C63 C62 176.53(15)
C61 C62 C63 C58 0.8(3)
C42 C57 C64 C69 125.95(16)
C58 C57 C64 C69 0.6(2)
C42 C57 C64 C65 -55.77(19)
C58 C57 C64 C65 178.86(14)
C69 C64 C65 C66 1.5(3)
C57 C64 C65 C66 -176.81(15)
C64 C65 C66 C67 -0.9(3)
C65 C66 C67 C68 -0.4(3)
C66 C67 C68 C69 0.9(3)
C65 C64 C69 C68 -1.0(3)
C57 C64 C69 C68 177.28(16)
C67 C68 C69 C64 -0.2(3)
Ni1 C70 C71 C72 96.34(14)
C73 O4 C72 O3 -12.6(2)
C73 O4 C72 C71 166.54(13)
C70 C71 C72 O3 -5.8(3)
Ni1 C71 C72 O3 68.2(2)
C70 C71 C72 O4 175.10(14)
Ni1 C71 C72 O4 -110.91(12)
C72 O4 C73 C78 -119.66(16)
C72 O4 C73 C74 64.7(2)
C78 C73 C74 C75 0.3(3)
O4 C73 C74 C75 175.80(16)
C73 C74 C75 C76 0.0(3)
C74 C75 C76 C77 -0.2(3)
C75 C76 C77 C78 0.0(3)
C74 C73 C78 C77 -0.5(3)
O4 C73 C78 C77 -176.23(15)
C76 C77 C78 C73 0.4(3)
Ni1 C79 C80 C81 97.41(14)
C82 O6 C81 O5 -2.7(2)
C82 O6 C81 C80 177.31(13)
C79 C80 C81 O5 -20.6(3)
Ni1 C80 C81 O5 54.4(2)
C79 C80 C81 O6 159.37(14)
Ni1 C80 C81 O6 -125.62(11)
C81 O6 C82 C87 105.46(18)
C81 O6 C82 C83 -77.36(19)
C87 C82 C83 C84 -1.2(3)
O6 C82 C83 C84 -178.31(15)
C82 C83 C84 C85 0.4(3)
C83 C84 C85 C86 0.4(3)
C84 C85 C86 C87 -0.4(3)
C83 C82 C87 C86 1.2(3)
O6 C82 C87 C86 178.34(17)
C85 C86 C87 C82 -0.4(3)
C92 O7 C89 C90 -11.2(2)
O7 C89 C90 C91 29.2(2)
C89 C90 C91 C92 -35.0(2)
C89 O7 C92 C91 -12.0(2)
C90 C91 C92 O7 29.8(2)
C96 O8 C93 C94 -28.5(15)
O8 C93 C94 C95 4.3(17)
C93 C94 C95 C96 22.0(14)
C94 C95 C96 O8 -44.6(13)
C93 O8 C96 C95 47.0(13)
C96A O8A C93A C94A -13.9(8)
O8A C93A C94A C95A 14.7(11)
C93A C94A C95A C96A -10.9(15)
C94A C95A C96A O8A 2.6(15)
C93A O8A C96A C95A 7.7(10)
